data_7056125
loop_
_publ_author_name
'Barbosa, Marilia'
'Correa, Rodrigo S.'
'Bastos, Tanira'
'Pozzi, Lucas'
'Moreira, Diogo R.'
'Ellena, Javier A.'
'Doriguetto, Antonio C.'
'Silveira, Rafael'
'Rodrigues de Oliveira, Clayton'
'Kuznetsov, Aleksey E.'
'Malta, Valeria rodrigues dos santos'
'Soares, Milena Botelho'
'Batista, Alzir A.'

_publ_section_title
;
 Structural isomerism of Ru(II)-carbonyl complexes: synthesis,
 characterization and their antitrypanosomal activities
;
_journal_name_full 'New J. Chem.'
_journal_paper_doi 10.1039/C7NJ00125H
_journal_year 2017
_chemical_formula_sum 'C39 H36 Cl F6 N2 O P3 Ru'
_chemical_formula_weight 892.13
_chemical_name_systematic ct-[RuCl(CO)(dppb)(bipy)]PF6
_space_group_crystal_system monoclinic
_space_group_IT_number 14
_space_group_name_Hall '-P 2ybc'
_space_group_name_H-M_alt 'P 1 21/c 1'
_symmetry_space_group_name_Hall '-P 2ybc'
_symmetry_space_group_name_H-M 'P 1 21/c 1'
_atom_sites_solution_hydrogens geom
_audit_creation_method SHELXL-2014/7
_audit_update_record
;
2016-04-05 deposited with the CCDC.
2017-04-20 downloaded from the CCDC.
;
_cell_angle_alpha 90
_cell_angle_beta 92.7590(10)
_cell_angle_gamma 90
_cell_formula_units_Z 4
_cell_length_a 14.6581(2)
_cell_length_b 16.2338(2)
_cell_length_c 16.5500(2)
_cell_measurement_reflns_used 36533
_cell_measurement_temperature 293(2)
_cell_measurement_theta_max 32.032
_cell_measurement_theta_min 2.910
_cell_volume 3933.62(9)
_computing_cell_refinement 'HKL Scalepack (Otwinowski & Minor 1997)'
_computing_data_collection 'Collect (Nonius BV, 1997-2000)'
_computing_data_reduction 'HKL Denzo and Scalepack (Otwinowski & Minor 1997)'
_computing_molecular_graphics 'Ortep-3 for Windows (Farrugia, 1997)'
_computing_publication_material 'WinGX publication routines (Farrugia, 1999)'
_computing_structure_refinement 'SHELXL-2014/7 (Sheldrick, 2014)'
_computing_structure_solution 'SHELXS-97 (Sheldrick, 1997)'
_diffrn_ambient_temperature 293(2)
_diffrn_detector_area_resol_mean 9
_diffrn_measured_fraction_theta_full 0.989
_diffrn_measured_fraction_theta_max 0.796
_diffrn_measurement_device '95mm CCD camera on \k-goniostat'
_diffrn_measurement_device_type KappaCCD
_diffrn_measurement_method '\f scans and \w scans winth \k offsets'
_diffrn_radiation_monochromator 'horizonally mounted graphite crystal'
_diffrn_radiation_probe x-ray
_diffrn_radiation_source 'fine-focus sealed tube'
_diffrn_radiation_type MoK\a
_diffrn_radiation_wavelength 0.71070
_diffrn_reflns_av_R_equivalents 0.0704
_diffrn_reflns_av_unetI/netI 0.0553
_diffrn_reflns_Laue_measured_fraction_full 0.989
_diffrn_reflns_Laue_measured_fraction_max 0.796
_diffrn_reflns_limit_h_max 18
_diffrn_reflns_limit_h_min -18
_diffrn_reflns_limit_k_max 20
_diffrn_reflns_limit_k_min -20
_diffrn_reflns_limit_l_max 24
_diffrn_reflns_limit_l_min -21
_diffrn_reflns_number 35061
_diffrn_reflns_point_group_measured_fraction_full 0.989
_diffrn_reflns_point_group_measured_fraction_max 0.796
_diffrn_reflns_theta_full 25.242
_diffrn_reflns_theta_max 32.033
_diffrn_reflns_theta_min 3.096
_diffrn_standards_decay_% 0
_exptl_absorpt_coefficient_mu 0.651
_exptl_absorpt_correction_T_max 0.906
_exptl_absorpt_correction_T_min 0.854
_exptl_absorpt_correction_type gaussian
_exptl_absorpt_process_details
;
   P. Coppens, L. Leiserowitz, D Rabinovich, Acta Cryst.
   (1965), 18, 1035-1038
;
_exptl_crystal_colour yellow
_exptl_crystal_density_diffrn 1.506
_exptl_crystal_description Prism
_exptl_crystal_F_000 1808
_exptl_crystal_size_max 0.220
_exptl_crystal_size_mid 0.220
_exptl_crystal_size_min 0.190
_refine_diff_density_max 0.806
_refine_diff_density_min -1.177
_refine_diff_density_rms 0.092
_refine_ls_extinction_method none
_refine_ls_goodness_of_fit_ref 1.063
_refine_ls_hydrogen_treatment constr
_refine_ls_matrix_type full
_refine_ls_number_parameters 478
_refine_ls_number_reflns 10900
_refine_ls_number_restraints 0
_refine_ls_restrained_S_all 1.063
_refine_ls_R_factor_all 0.0783
_refine_ls_R_factor_gt 0.0533
_refine_ls_shift/su_max 0.001
_refine_ls_shift/su_mean 0.000
_refine_ls_structure_factor_coef Fsqd
_refine_ls_weighting_details 'w=1/[\s^2^(Fo^2^)+(0.0805P)^2^+3.3679P] where P=(Fo^2^+2Fc^2^)/3'
_refine_ls_weighting_scheme calc
_refine_ls_wR_factor_gt 0.1388
_refine_ls_wR_factor_ref 0.1659
_reflns_Friedel_coverage 0.000
_reflns_number_gt 8097
_reflns_number_total 10900
_reflns_threshold_expression 'I > 2\s(I)'
_cod_data_source_file c7nj00125h2.cif
_cod_data_source_block shelx
_cod_database_code 7056125
_shelx_shelxl_version_number 2014/7
_shelx_space_group_comment
;
The symmetry employed for this shelxl refinement is uniquely defined
by the following loop, which should always be used as a source of
symmetry information in preference to the above space-group names.
They are only intended as comments.
;
_shelx_estimated_absorpt_t_min 0.870
_shelx_estimated_absorpt_t_max 0.886

loop_
_space_group_symop_operation_xyz
'x, y, z'
'-x, y+1/2, -z+1/2'
'-x, -y, -z'
'x, -y-1/2, z-1/2'

loop_
_atom_site_label
_atom_site_type_symbol
_atom_site_fract_x
_atom_site_fract_y
_atom_site_fract_z
_atom_site_U_iso_or_equiv
_atom_site_adp_type
_atom_site_occupancy
_atom_site_site_symmetry_order
_atom_site_calc_flag
_atom_site_refinement_flags_posn
_atom_site_refinement_flags_adp
Ru Ru 0.62890(2) 0.13309(2) 0.67570(2) 0.03760(10) Uani 1 1 d . .
Cl Cl 0.54006(6) 0.01549(6) 0.63171(5) 0.0532(2) Uani 1 1 d . .
P1 P 0.53528(6) 0.20660(6) 0.58060(5) 0.04288(19) Uani 1 1 d . .
P2 P 0.73957(6) 0.07507(5) 0.57776(5) 0.04140(19) Uani 1 1 d . .
O1 O 0.5069(2) 0.1831(2) 0.80823(17) 0.0737(9) Uani 1 1 d . .
N1 N 0.72584(18) 0.21894(18) 0.72336(15) 0.0430(6) Uani 1 1 d . .
N2 N 0.70179(19) 0.06403(19) 0.76703(16) 0.0481(6) Uani 1 1 d . .
C1 C 0.5503(2) 0.1643(2) 0.75527(19) 0.0472(7) Uani 1 1 d . .
C2 C 0.6837(3) -0.0136(3) 0.7871(2) 0.0632(10) Uani 1 1 d . .
H2 H 0.6381 -0.0417 0.7574 0.076 Uiso 1 1 calc R U
C3 C 0.7300(4) -0.0538(4) 0.8499(3) 0.0829(15) Uani 1 1 d . .
H3 H 0.7161 -0.1082 0.8622 0.099 Uiso 1 1 calc R U
C4 C 0.7961(4) -0.0126(4) 0.8934(3) 0.0925(18) Uani 1 1 d . .
H4 H 0.8277 -0.0383 0.9364 0.111 Uiso 1 1 calc R U
C5 C 0.8165(3) 0.0679(4) 0.8736(3) 0.0791(14) Uani 1 1 d . .
H5 H 0.8618 0.0967 0.9030 0.095 Uiso 1 1 calc R U
C6 C 0.7688(3) 0.1047(3) 0.8096(2) 0.0555(9) Uani 1 1 d . .
C7 C 0.7850(2) 0.1896(3) 0.7818(2) 0.0526(8) Uani 1 1 d . .
C8 C 0.8571(3) 0.2377(4) 0.8131(3) 0.0748(13) Uani 1 1 d . .
H8 H 0.8987 0.2160 0.8516 0.090 Uiso 1 1 calc R U
C9 C 0.8666(3) 0.3172(4) 0.7868(3) 0.0810(15) Uani 1 1 d . .
H9 H 0.9148 0.3495 0.8070 0.097 Uiso 1 1 calc R U
C10 C 0.8047(3) 0.3484(3) 0.7308(3) 0.0688(12) Uani 1 1 d . .
H10 H 0.8088 0.4027 0.7134 0.083 Uiso 1 1 calc R U
C11 C 0.7354(3) 0.2970(2) 0.7003(2) 0.0535(8) Uani 1 1 d . .
H11 H 0.6934 0.3183 0.6618 0.064 Uiso 1 1 calc R U
C111 C 0.4106(2) 0.1997(2) 0.5918(2) 0.0518(8) Uani 1 1 d . .
C112 C 0.3703(3) 0.1490(3) 0.6466(2) 0.0600(10) Uani 1 1 d . .
H112 H 0.4066 0.1147 0.6797 0.072 Uiso 1 1 calc R U
C113 C 0.2763(3) 0.1486(4) 0.6532(3) 0.0799(14) Uani 1 1 d . .
H113 H 0.2499 0.1140 0.6903 0.096 Uiso 1 1 calc R U
C114 C 0.2221(3) 0.1994(4) 0.6046(4) 0.0873(17) Uani 1 1 d . .
H114 H 0.1593 0.2000 0.6101 0.105 Uiso 1 1 calc R U
C115 C 0.2595(3) 0.2484(4) 0.5488(3) 0.0799(14) Uani 1 1 d . .
H115 H 0.2223 0.2809 0.5147 0.096 Uiso 1 1 calc R U
C116 C 0.3544(3) 0.2499(3) 0.5426(3) 0.0640(10) Uani 1 1 d . .
H116 H 0.3802 0.2847 0.5053 0.077 Uiso 1 1 calc R U
C121 C 0.5489(2) 0.3189(2) 0.5838(2) 0.0511(8) Uani 1 1 d . .
C122 C 0.5257(3) 0.3599(3) 0.6541(3) 0.0614(10) Uani 1 1 d . .
H122 H 0.4966 0.3311 0.6941 0.074 Uiso 1 1 calc R U
C123 C 0.5453(3) 0.4424(3) 0.6653(3) 0.0752(12) Uani 1 1 d . .
H123 H 0.5299 0.4687 0.7127 0.090 Uiso 1 1 calc R U
C124 C 0.5878(4) 0.4858(3) 0.6063(4) 0.0891(16) Uani 1 1 d . .
H124 H 0.6024 0.5411 0.6140 0.107 Uiso 1 1 calc R U
C125 C 0.6083(4) 0.4465(3) 0.5356(4) 0.0961(18) Uani 1 1 d . .
H125 H 0.6356 0.4759 0.4951 0.115 Uiso 1 1 calc R U
C126 C 0.5888(4) 0.3635(3) 0.5242(3) 0.0712(12) Uani 1 1 d . .
H126 H 0.6028 0.3379 0.4761 0.085 Uiso 1 1 calc R U
C131 C 0.5433(2) 0.1773(2) 0.47389(19) 0.0503(8) Uani 1 1 d . .
H13A H 0.5220 0.1210 0.4675 0.060 Uiso 1 1 calc R U
H13B H 0.5020 0.2121 0.4415 0.060 Uiso 1 1 calc R U
C132 C 0.6385(2) 0.1833(3) 0.4397(2) 0.0540(8) Uani 1 1 d . .
H13C H 0.6351 0.2195 0.3930 0.065 Uiso 1 1 calc R U
H13D H 0.6798 0.2084 0.4801 0.065 Uiso 1 1 calc R U
C211 C 0.7909(3) -0.0173(2) 0.6240(2) 0.0505(8) Uani 1 1 d . .
C212 C 0.8670(3) -0.0098(3) 0.6765(2) 0.0563(9) Uani 1 1 d . .
H212 H 0.8946 0.0413 0.6843 0.068 Uiso 1 1 calc R U
C213 C 0.9023(3) -0.0780(3) 0.7174(3) 0.0708(11) Uani 1 1 d . .
H213 H 0.9525 -0.0723 0.7534 0.085 Uiso 1 1 calc R U
C214 C 0.8630(4) -0.1541(3) 0.7046(3) 0.0809(14) Uani 1 1 d . .
H214 H 0.8872 -0.1999 0.7317 0.097 Uiso 1 1 calc R U
C215 C 0.7884(4) -0.1628(3) 0.6523(3) 0.0817(14) Uani 1 1 d . .
H215 H 0.7621 -0.2144 0.6437 0.098 Uiso 1 1 calc R U
C216 C 0.7521(3) -0.0943(2) 0.6120(3) 0.0638(10) Uani 1 1 d . .
H216 H 0.7012 -0.1002 0.5767 0.077 Uiso 1 1 calc R U
C221 C 0.8415(2) 0.1299(2) 0.5452(2) 0.0474(8) Uani 1 1 d . .
C222 C 0.9077(3) 0.0881(3) 0.5047(3) 0.0666(11) Uani 1 1 d . .
H222 H 0.9013 0.0319 0.4950 0.080 Uiso 1 1 calc R U
C223 C 0.9833(3) 0.1291(4) 0.4785(3) 0.0806(15) Uani 1 1 d . .
H223 H 1.0272 0.1002 0.4512 0.097 Uiso 1 1 calc R U
C224 C 0.9947(3) 0.2112(4) 0.4920(3) 0.0796(15) Uani 1 1 d . .
H224 H 1.0462 0.2378 0.4743 0.096 Uiso 1 1 calc R U
C225 C 0.9304(3) 0.2550(3) 0.5316(3) 0.0757(13) Uani 1 1 d . .
H225 H 0.9377 0.3111 0.5410 0.091 Uiso 1 1 calc R U
C226 C 0.8535(3) 0.2133(3) 0.5577(2) 0.0590(9) Uani 1 1 d . .
H226 H 0.8093 0.2426 0.5842 0.071 Uiso 1 1 calc R U
C231 C 0.6878(2) 0.0367(2) 0.4814(2) 0.0509(8) Uani 1 1 d . .
H23A H 0.7246 -0.0085 0.4627 0.061 Uiso 1 1 calc R U
H23B H 0.6276 0.0151 0.4911 0.061 Uiso 1 1 calc R U
C232 C 0.6786(3) 0.1011(3) 0.4146(2) 0.0556(9) Uani 1 1 d . .
H23C H 0.6404 0.0787 0.3704 0.067 Uiso 1 1 calc R U
H23D H 0.7386 0.1110 0.3942 0.067 Uiso 1 1 calc R U
P3 P 0.89023(10) 0.57333(8) 0.63684(9) 0.0754(3) Uani 1 1 d . .
F31 F 0.8443(6) 0.5008(4) 0.5938(3) 0.217(4) Uani 1 1 d . .
F32 F 0.9206(5) 0.6060(4) 0.5546(3) 0.203(3) Uani 1 1 d . .
F33 F 0.9312(9) 0.6459(5) 0.6745(4) 0.296(6) Uani 1 1 d . .
F34 F 0.8599(5) 0.5390(3) 0.7172(3) 0.206(3) Uani 1 1 d . .
F35 F 0.9698(5) 0.5231(7) 0.6466(7) 0.323(6) Uani 1 1 d . .
F36 F 0.8079(6) 0.6226(6) 0.6278(10) 0.358(7) Uani 1 1 d . .

loop_
_atom_site_aniso_label
_atom_site_aniso_U_11
_atom_site_aniso_U_22
_atom_site_aniso_U_33
_atom_site_aniso_U_23
_atom_site_aniso_U_13
_atom_site_aniso_U_12
Ru 0.03513(14) 0.04483(17) 0.03283(13) -0.00185(9) 0.00151(9) -0.00493(9)
Cl 0.0501(4) 0.0544(5) 0.0552(5) -0.0053(4) 0.0035(4) -0.0141(4)
P1 0.0398(4) 0.0503(5) 0.0383(4) -0.0020(3) -0.0006(3) -0.0006(3)
P2 0.0401(4) 0.0443(4) 0.0399(4) -0.0048(3) 0.0032(3) -0.0001(3)
O1 0.0655(17) 0.106(2) 0.0513(15) -0.0213(15) 0.0182(13) -0.0060(17)
N1 0.0381(13) 0.0522(16) 0.0389(13) -0.0118(11) 0.0034(10) -0.0097(11)
N2 0.0457(15) 0.0616(18) 0.0370(13) 0.0059(12) 0.0031(11) 0.0018(13)
C1 0.0464(17) 0.056(2) 0.0391(15) -0.0058(14) -0.0014(13) -0.0081(15)
C2 0.061(2) 0.072(3) 0.057(2) 0.0214(19) 0.0071(17) 0.004(2)
C3 0.084(3) 0.095(4) 0.070(3) 0.037(3) 0.010(2) 0.015(3)
C4 0.098(4) 0.124(5) 0.055(3) 0.026(3) -0.005(3) 0.033(4)
C5 0.071(3) 0.117(4) 0.048(2) 0.000(2) -0.0120(19) 0.014(3)
C6 0.0492(19) 0.080(3) 0.0375(16) -0.0031(16) -0.0011(13) 0.0074(18)
C7 0.0417(17) 0.073(2) 0.0425(16) -0.0162(16) -0.0021(13) -0.0019(16)
C8 0.052(2) 0.104(4) 0.067(3) -0.024(2) -0.0107(19) -0.011(2)
C9 0.058(2) 0.104(4) 0.081(3) -0.033(3) 0.003(2) -0.028(3)
C10 0.066(3) 0.065(2) 0.077(3) -0.023(2) 0.016(2) -0.028(2)
C11 0.0489(18) 0.054(2) 0.058(2) -0.0114(16) 0.0077(15) -0.0112(16)
C111 0.0415(17) 0.063(2) 0.0507(18) -0.0150(16) -0.0019(14) -0.0004(16)
C112 0.0415(18) 0.079(3) 0.059(2) -0.0124(19) 0.0028(15) -0.0051(18)
C113 0.054(2) 0.108(4) 0.079(3) -0.024(3) 0.015(2) -0.019(3)
C114 0.038(2) 0.121(5) 0.103(4) -0.044(3) -0.001(2) 0.007(3)
C115 0.051(2) 0.097(4) 0.090(3) -0.030(3) -0.019(2) 0.019(2)
C116 0.052(2) 0.072(3) 0.067(2) -0.014(2) -0.0104(17) 0.0087(19)
C121 0.0489(18) 0.053(2) 0.0512(18) -0.0005(15) -0.0014(14) 0.0037(16)
C122 0.057(2) 0.061(2) 0.067(2) -0.0074(18) 0.0131(19) 0.0012(18)
C123 0.070(3) 0.062(3) 0.094(3) -0.020(2) 0.016(2) 0.001(2)
C124 0.098(4) 0.050(2) 0.121(5) -0.010(3) 0.023(3) -0.004(2)
C125 0.125(5) 0.063(3) 0.104(4) 0.010(3) 0.037(4) -0.010(3)
C126 0.094(3) 0.054(2) 0.066(3) 0.0051(18) 0.014(2) 0.001(2)
C131 0.0476(18) 0.063(2) 0.0395(16) -0.0047(14) -0.0038(13) 0.0024(16)
C132 0.0512(19) 0.071(2) 0.0401(16) 0.0058(15) 0.0028(14) -0.0011(17)
C211 0.0537(19) 0.050(2) 0.0478(17) -0.0050(14) 0.0053(14) 0.0055(15)
C212 0.055(2) 0.061(2) 0.053(2) -0.0026(16) 0.0043(16) 0.0083(17)
C213 0.074(3) 0.072(3) 0.066(2) 0.001(2) -0.002(2) 0.023(2)
C214 0.108(4) 0.061(3) 0.074(3) 0.009(2) 0.003(3) 0.028(3)
C215 0.114(4) 0.044(2) 0.087(3) -0.002(2) 0.006(3) 0.007(2)
C216 0.077(3) 0.047(2) 0.067(2) -0.0047(18) -0.002(2) 0.0007(19)
C221 0.0385(16) 0.061(2) 0.0434(16) 0.0002(14) 0.0049(12) 0.0033(14)
C222 0.058(2) 0.072(3) 0.071(2) 0.010(2) 0.0180(19) 0.014(2)
C223 0.048(2) 0.107(4) 0.088(3) 0.031(3) 0.027(2) 0.023(2)
C224 0.041(2) 0.121(5) 0.077(3) 0.032(3) -0.0014(19) -0.016(2)
C225 0.078(3) 0.086(3) 0.063(2) 0.005(2) 0.002(2) -0.031(3)
C226 0.061(2) 0.064(2) 0.054(2) -0.0087(17) 0.0121(17) -0.0128(19)
C231 0.0511(18) 0.056(2) 0.0451(17) -0.0137(15) 0.0027(14) -0.0018(16)
C232 0.0527(19) 0.076(3) 0.0380(16) -0.0066(16) 0.0055(14) -0.0039(18)
P3 0.0781(8) 0.0575(7) 0.0902(9) 0.0103(6) 0.0016(7) -0.0039(6)
F31 0.343(9) 0.186(5) 0.119(4) -0.002(3) -0.002(5) -0.143(6)
F32 0.313(8) 0.171(5) 0.130(4) 0.029(4) 0.050(5) -0.109(5)
F33 0.513(16) 0.181(6) 0.194(7) -0.047(5) 0.010(8) -0.207(9)
F34 0.393(9) 0.098(3) 0.139(4) -0.018(3) 0.133(5) -0.051(4)
F35 0.184(6) 0.422(14) 0.365(12) 0.154(11) 0.045(7) 0.188(8)
F36 0.193(7) 0.262(10) 0.62(2) 0.172(12) 0.063(11) 0.119(7)

loop_
_atom_type_symbol
_atom_type_description
_atom_type_scat_dispersion_real
_atom_type_scat_dispersion_imag
_atom_type_scat_source
C C 0.0033 0.0016 'International Tables Vol C Tables 4.2.6.8 and 6.1.1.4'
H H 0.0000 0.0000 'International Tables Vol C Tables 4.2.6.8 and 6.1.1.4'
N N 0.0061 0.0033 'International Tables Vol C Tables 4.2.6.8 and 6.1.1.4'
Cl Cl 0.1484 0.1585 'International Tables Vol C Tables 4.2.6.8 and 6.1.1.4'
P P 0.1023 0.0942 'International Tables Vol C Tables 4.2.6.8 and 6.1.1.4'
Ru Ru -1.2594 0.8363 'International Tables Vol C Tables 4.2.6.8 and 6.1.1.4'
O O 0.0106 0.0060 'International Tables Vol C Tables 4.2.6.8 and 6.1.1.4'
F F 0.0171 0.0103 'International Tables Vol C Tables 4.2.6.8 and 6.1.1.4'

loop_
_geom_angle_atom_site_label_1
_geom_angle_atom_site_label_2
_geom_angle_atom_site_label_3
_geom_angle
C1 Ru N1 89.11(12)
C1 Ru N2 86.98(13)
N1 Ru N2 77.11(12)
C1 Ru P1 88.54(11)
N1 Ru P1 105.90(8)
N2 Ru P1 174.57(8)
C1 Ru Cl 94.91(11)
N1 Ru Cl 168.63(8)
N2 Ru Cl 92.46(9)
P1 Ru Cl 84.87(3)
C1 Ru P2 173.00(12)
N1 Ru P2 92.54(7)
N2 Ru P2 86.76(8)
P1 Ru P2 97.53(3)
Cl Ru P2 82.24(3)
C121 P1 C131 105.84(17)
C121 P1 C111 99.45(17)
C131 P1 C111 100.92(16)
C121 P1 Ru 115.10(12)
C131 P1 Ru 116.60(12)
C111 P1 Ru 116.61(13)
C211 P2 C221 101.25(17)
C211 P2 C231 103.25(17)
C221 P2 C231 102.49(16)
C211 P2 Ru 107.53(11)
C221 P2 Ru 124.18(12)
C231 P2 Ru 115.51(12)
C11 N1 C7 117.8(3)
C11 N1 Ru 126.7(2)
C7 N1 Ru 115.5(2)
C2 N2 C6 118.7(3)
C2 N2 Ru 125.2(3)
C6 N2 Ru 116.1(3)
O1 C1 Ru 175.2(3)
N2 C2 C3 122.6(5)
N2 C2 H2 118.7
C3 C2 H2 118.7
C4 C3 C2 118.7(5)
C4 C3 H3 120.7
C2 C3 H3 120.7
C3 C4 C5 119.8(4)
C3 C4 H4 120.1
C5 C4 H4 120.1
C6 C5 C4 119.0(5)
C6 C5 H5 120.5
C4 C5 H5 120.5
N2 C6 C5 121.1(4)
N2 C6 C7 114.7(3)
C5 C6 C7 124.2(4)
N1 C7 C8 121.0(4)
N1 C7 C6 116.4(3)
C8 C7 C6 122.6(4)
C9 C8 C7 119.8(5)
C9 C8 H8 120.1
C7 C8 H8 120.1
C10 C9 C8 119.5(4)
C10 C9 H9 120.3
C8 C9 H9 120.3
C9 C10 C11 118.4(5)
C9 C10 H10 120.8
C11 C10 H10 120.8
N1 C11 C10 123.4(4)
N1 C11 H11 118.3
C10 C11 H11 118.3
C112 C111 C116 118.3(4)
C112 C111 P1 124.0(3)
C116 C111 P1 117.7(3)
C111 C112 C113 120.9(5)
C111 C112 H112 119.5
C113 C112 H112 119.5
C114 C113 C112 119.9(5)
C114 C113 H113 120.1
C112 C113 H113 120.1
C115 C114 C113 120.6(4)
C115 C114 H114 119.7
C113 C114 H114 119.7
C114 C115 C116 119.7(5)
C114 C115 H115 120.1
C116 C115 H115 120.1
C111 C116 C115 120.6(5)
C111 C116 H116 119.7
C115 C116 H116 119.7
C126 C121 C122 118.4(4)
C126 C121 P1 123.5(3)
C122 C121 P1 117.8(3)
C123 C122 C121 121.1(4)
C123 C122 H122 119.4
C121 C122 H122 119.4
C124 C123 C122 120.0(5)
C124 C123 H123 120.0
C122 C123 H123 120.0
C123 C124 C125 119.3(5)
C123 C124 H124 120.4
C125 C124 H124 120.4
C124 C125 C126 120.8(5)
C124 C125 H125 119.6
C126 C125 H125 119.6
C121 C126 C125 120.4(5)
C121 C126 H126 119.8
C125 C126 H126 119.8
C132 C131 P1 116.1(2)
C132 C131 H13A 108.3
P1 C131 H13A 108.3
C132 C131 H13B 108.3
P1 C131 H13B 108.3
H13A C131 H13B 107.4
C232 C132 C131 114.5(3)
C232 C132 H13C 108.6
C131 C132 H13C 108.6
C232 C132 H13D 108.6
C131 C132 H13D 108.6
H13C C132 H13D 107.6
C216 C211 C212 118.8(4)
C216 C211 P2 121.5(3)
C212 C211 P2 119.6(3)
C213 C212 C211 120.5(4)
C213 C212 H212 119.7
C211 C212 H212 119.8
C214 C213 C212 119.9(5)
C214 C213 H213 120.0
C212 C213 H213 120.0
C215 C214 C213 120.4(4)
C215 C214 H214 119.8
C213 C214 H214 119.8
C214 C215 C216 119.8(5)
C214 C215 H215 120.1
C216 C215 H215 120.1
C211 C216 C215 120.6(5)
C211 C216 H216 119.7
C215 C216 H216 119.7
C226 C221 C222 117.8(4)
C226 C221 P2 122.0(3)
C222 C221 P2 120.2(3)
C223 C222 C221 120.5(5)
C223 C222 H222 119.7
C221 C222 H222 119.7
C224 C223 C222 121.0(4)
C224 C223 H223 119.5
C222 C223 H223 119.5
C223 C224 C225 120.3(4)
C223 C224 H224 119.8
C225 C224 H224 119.8
C224 C225 C226 118.6(5)
C224 C225 H225 120.7
C226 C225 H225 120.7
C221 C226 C225 121.8(4)
C221 C226 H226 119.1
C225 C226 H226 119.1
C232 C231 P2 114.5(3)
C232 C231 H23A 108.6
P2 C231 H23A 108.6
C232 C231 H23B 108.6
P2 C231 H23B 108.6
H23A C231 H23B 107.6
C231 C232 C132 115.2(3)
C231 C232 H23C 108.5
C132 C232 H23C 108.5
C231 C232 H23D 108.5
C132 C232 H23D 108.5
H23C C232 H23D 107.5
F35 P3 F36 178.4(6)
F35 P3 F33 95.5(7)
F36 P3 F33 85.6(7)
F35 P3 F31 87.3(6)
F36 P3 F31 91.7(7)
F33 P3 F31 176.6(6)
F35 P3 F34 87.9(5)
F36 P3 F34 90.9(6)
F33 P3 F34 93.1(4)
F31 P3 F34 89.1(3)
F35 P3 F32 91.6(5)
F36 P3 F32 89.6(6)
F33 P3 F32 88.3(4)
F31 P3 F32 89.6(3)
F34 P3 F32 178.6(3)

loop_
_geom_bond_atom_site_label_1
_geom_bond_atom_site_label_2
_geom_bond_distance
Ru C1 1.861(3)
Ru N1 2.116(3)
Ru N2 2.128(3)
Ru P1 2.3614(9)
Ru Cl 2.4039(9)
Ru P2 2.5295(8)
P1 C121 1.834(4)
P1 C131 1.838(3)
P1 C111 1.849(3)
P2 C211 1.828(4)
P2 C221 1.841(4)
P2 C231 1.842(3)
O1 C1 1.148(4)
N1 C11 1.333(5)
N1 C7 1.354(5)
N2 C2 1.333(5)
N2 C6 1.353(5)
C2 C3 1.379(6)
C2 H2 0.9300
C3 C4 1.356(8)
C3 H3 0.9300
C4 C5 1.383(8)
C4 H4 0.9300
C5 C6 1.378(6)
C5 H5 0.9300
C6 C7 1.475(6)
C7 C8 1.394(5)
C8 C9 1.370(8)
C8 H8 0.9300
C9 C10 1.362(7)
C9 H9 0.9300
C10 C11 1.391(5)
C10 H10 0.9300
C11 H11 0.9300
C111 C112 1.378(6)
C111 C116 1.393(6)
C112 C113 1.387(6)
C112 H112 0.9300
C113 C114 1.377(8)
C113 H113 0.9300
C114 C115 1.355(8)
C114 H114 0.9300
C115 C116 1.400(6)
C115 H115 0.9300
C116 H116 0.9300
C121 C126 1.376(6)
C121 C122 1.397(5)
C122 C123 1.381(6)
C122 H122 0.9300
C123 C124 1.377(7)
C123 H123 0.9300
C124 C125 1.378(8)
C124 H124 0.9300
C125 C126 1.389(7)
C125 H125 0.9300
C126 H126 0.9300
C131 C132 1.535(5)
C131 H13A 0.9700
C131 H13B 0.9700
C132 C232 1.524(6)
C132 H13C 0.9700
C132 H13D 0.9700
C211 C216 1.384(5)
C211 C212 1.386(5)
C212 C213 1.384(6)
C212 H212 0.9300
C213 C214 1.375(7)
C213 H213 0.9300
C214 C215 1.369(8)
C214 H214 0.9300
C215 C216 1.390(6)
C215 H215 0.9300
C216 H216 0.9300
C221 C226 1.380(5)
C221 C222 1.384(5)
C222 C223 1.380(6)
C222 H222 0.9300
C223 C224 1.359(8)
C223 H223 0.9300
C224 C225 1.372(7)
C224 H224 0.9300
C225 C226 1.400(6)
C225 H225 0.9300
C226 H226 0.9300
C231 C232 1.523(5)
C231 H23A 0.9700
C231 H23B 0.9700
C232 H23C 0.9700
C232 H23D 0.9700
P3 F35 1.426(6)
P3 F36 1.449(7)
P3 F33 1.450(5)
P3 F31 1.517(5)
P3 F34 1.528(4)
P3 F32 1.546(5)

loop_
_geom_torsion_atom_site_label_1
_geom_torsion_atom_site_label_2
_geom_torsion_atom_site_label_3
_geom_torsion_atom_site_label_4
_geom_torsion
C6 N2 C2 C3 0.6(6)
Ru N2 C2 C3 -176.2(3)
N2 C2 C3 C4 0.4(7)
C2 C3 C4 C5 -0.7(8)
C3 C4 C5 C6 0.0(8)
C2 N2 C6 C5 -1.4(5)
Ru N2 C6 C5 175.8(3)
C2 N2 C6 C7 178.7(3)
Ru N2 C6 C7 -4.1(4)
C4 C5 C6 N2 1.1(7)
C4 C5 C6 C7 -179.1(4)
C11 N1 C7 C8 -4.1(5)
Ru N1 C7 C8 174.3(3)
C11 N1 C7 C6 176.1(3)
Ru N1 C7 C6 -5.5(4)
N2 C6 C7 N1 6.3(4)
C5 C6 C7 N1 -173.5(4)
N2 C6 C7 C8 -173.4(3)
C5 C6 C7 C8 6.7(6)
N1 C7 C8 C9 2.6(6)
C6 C7 C8 C9 -177.7(4)
C7 C8 C9 C10 0.6(7)
C8 C9 C10 C11 -2.0(7)
C7 N1 C11 C10 2.6(5)
Ru N1 C11 C10 -175.6(3)
C9 C10 C11 N1 0.4(6)
C121 P1 C111 C112 -130.5(3)
C131 P1 C111 C112 121.2(3)
Ru P1 C111 C112 -6.2(4)
C121 P1 C111 C116 48.3(3)
C131 P1 C111 C116 -60.0(3)
Ru P1 C111 C116 172.7(2)
C116 C111 C112 C113 -0.5(6)
P1 C111 C112 C113 178.3(3)
C111 C112 C113 C114 -0.2(7)
C112 C113 C114 C115 1.7(8)
C113 C114 C115 C116 -2.5(8)
C112 C111 C116 C115 -0.3(6)
P1 C111 C116 C115 -179.2(3)
C114 C115 C116 C111 1.8(7)
C131 P1 C121 C126 -20.5(4)
C111 P1 C121 C126 -124.8(4)
Ru P1 C121 C126 109.8(4)
C131 P1 C121 C122 166.1(3)
C111 P1 C121 C122 61.8(3)
Ru P1 C121 C122 -63.6(3)
C126 C121 C122 C123 -2.4(7)
P1 C121 C122 C123 171.3(4)
C121 C122 C123 C124 0.5(8)
C122 C123 C124 C125 1.5(9)
C123 C124 C125 C126 -1.6(10)
C122 C121 C126 C125 2.3(7)
P1 C121 C126 C125 -171.1(5)
C124 C125 C126 C121 -0.4(10)
C121 P1 C131 C132 71.7(3)
C111 P1 C131 C132 174.9(3)
Ru P1 C131 C132 -57.8(3)
P1 C131 C132 C232 115.3(3)
C221 P2 C211 C216 -138.5(3)
C231 P2 C211 C216 -32.7(4)
Ru P2 C211 C216 89.9(3)
C221 P2 C211 C212 45.8(3)
C231 P2 C211 C212 151.7(3)
Ru P2 C211 C212 -85.7(3)
C216 C211 C212 C213 -1.2(6)
P2 C211 C212 C213 174.5(3)
C211 C212 C213 C214 1.4(6)
C212 C213 C214 C215 -0.7(7)
C213 C214 C215 C216 -0.2(8)
C212 C211 C216 C215 0.4(6)
P2 C211 C216 C215 -175.3(3)
C214 C215 C216 C211 0.4(7)
C211 P2 C221 C226 -135.3(3)
C231 P2 C221 C226 118.2(3)
Ru P2 C221 C226 -14.9(4)
C211 P2 C221 C222 46.7(3)
C231 P2 C221 C222 -59.8(4)
Ru P2 C221 C222 167.1(3)
C226 C221 C222 C223 0.5(6)
P2 C221 C222 C223 178.6(4)
C221 C222 C223 C224 0.2(8)
C222 C223 C224 C225 -0.5(8)
C223 C224 C225 C226 0.1(7)
C222 C221 C226 C225 -0.8(6)
P2 C221 C226 C225 -178.9(3)
C224 C225 C226 C221 0.6(7)
C211 P2 C231 C232 -153.3(3)
C221 P2 C231 C232 -48.4(3)
Ru P2 C231 C232 89.6(3)
P2 C231 C232 C132 -47.1(4)
C131 C132 C232 C231 -57.9(4)
